data_7128859
loop_
_publ_author_name
'Mao, Zhuo-Ya'
'Nie, Xiao-Di'
'Feng, Yi-Man'
'Si, Chang-Mei'
'Wei, Bang-Guo'
'Lin, Guo-Qiang'

_publ_section_title
;
 Cu(OTf)<sub>2</sub> catalyzed Ugi-type reaction of
 <i>N</i>,<i>O</i>-acetals with isocyanides for the synthesis of
 pyrrolidinyl and piperidinyl 2-carboxamides.
;
_journal_issue 73
_journal_name_full 'Chemical communications (Cambridge, England)'
_journal_page_first 9248
_journal_page_last 9251
_journal_paper_doi 10.1039/d1cc03113a
_journal_volume 57
_journal_year 2021
_chemical_absolute_configuration unk
_chemical_formula_sum 'C16 H28 N2 O4'
_chemical_formula_weight 312.40
_space_group_crystal_system orthorhombic
_space_group_IT_number 19
_space_group_name_Hall 'P 2ac 2ab'
_space_group_name_H-M_alt 'P 21 21 21'
_atom_sites_solution_hydrogens geom
_audit_creation_method SHELXL-2013
_audit_update_record
;
2021-06-10 deposited with the CCDC.	2021-08-20 downloaded from the CCDC.
;
_cell_angle_alpha 90
_cell_angle_beta 90
_cell_angle_gamma 90
_cell_formula_units_Z 4
_cell_length_a 9.6865(7)
_cell_length_b 10.3400(8)
_cell_length_c 17.7546(11)
_cell_measurement_reflns_used 3986
_cell_measurement_temperature 293(2)
_cell_measurement_theta_max 49.132
_cell_measurement_theta_min 4.859
_cell_volume 1778.3(2)
_computing_cell_refinement 'Bruker SAINT'
_computing_data_collection 'Bruker APEX2'
_computing_data_reduction 'Bruker SAINT'
_computing_molecular_graphics 'Bruker SHELXTL'
_computing_publication_material 'Bruker SHELXTL'
_computing_structure_refinement 'SHELXL-2013 (Sheldrick, 2013)'
_computing_structure_solution 'SHELXS-97 (Sheldrick 2008)'
_diffrn_ambient_temperature 293(2)
_diffrn_measured_fraction_theta_full 0.994
_diffrn_measured_fraction_theta_max 0.994
_diffrn_measurement_device_type 'Bruker APEX-II CCD'
_diffrn_measurement_method '\f and \w scans'
_diffrn_radiation_type MoK\a
_diffrn_radiation_wavelength 0.71073
_diffrn_reflns_av_R_equivalents 0.0266
_diffrn_reflns_av_unetI/netI 0.0352
_diffrn_reflns_Laue_measured_fraction_full 0.994
_diffrn_reflns_Laue_measured_fraction_max 0.994
_diffrn_reflns_limit_h_max 10
_diffrn_reflns_limit_h_min -11
_diffrn_reflns_limit_k_max 12
_diffrn_reflns_limit_k_min -12
_diffrn_reflns_limit_l_max 19
_diffrn_reflns_limit_l_min -21
_diffrn_reflns_number 8722
_diffrn_reflns_point_group_measured_fraction_full 0.993
_diffrn_reflns_point_group_measured_fraction_max 0.993
_diffrn_reflns_theta_full 25.242
_diffrn_reflns_theta_max 25.989
_diffrn_reflns_theta_min 2.294
_exptl_absorpt_coefficient_mu 0.083
_exptl_absorpt_correction_T_max 0.7456
_exptl_absorpt_correction_T_min 0.6306
_exptl_absorpt_correction_type multi-scan
_exptl_absorpt_process_details sadabs
_exptl_crystal_colour colorless
_exptl_crystal_density_diffrn 1.167
_exptl_crystal_description prismatic
_exptl_crystal_F_000 680
_exptl_crystal_size_max 0.190
_exptl_crystal_size_mid 0.150
_exptl_crystal_size_min 0.130
_refine_diff_density_max 0.087
_refine_diff_density_min -0.097
_refine_diff_density_rms 0.023
_refine_ls_abs_structure_details
; 
 Flack x determined using 960 quotients [(I+)-(I-)]/[(I+)+(I-)] 
 (Parsons and Flack (2004), Acta Cryst. A60, s61). 
;
_refine_ls_abs_structure_Flack 0.0(6)
_refine_ls_extinction_coef 0.043(7)
_refine_ls_extinction_expression Fc^*^=kFc[1+0.001xFc^2^\l^3^/sin(2\q)]^-1/4^
_refine_ls_extinction_method SHELXL
_refine_ls_goodness_of_fit_ref 1.039
_refine_ls_hydrogen_treatment constr
_refine_ls_matrix_type full
_refine_ls_number_parameters 204
_refine_ls_number_reflns 3456
_refine_ls_number_restraints 0
_refine_ls_restrained_S_all 1.039
_refine_ls_R_factor_all 0.0546
_refine_ls_R_factor_gt 0.0389
_refine_ls_shift/su_max 0.000
_refine_ls_shift/su_mean 0.000
_refine_ls_structure_factor_coef Fsqd
_refine_ls_weighting_details 'w=1/[\s^2^(Fo^2^)+(0.0395P)^2^+0.1273P] where P=(Fo^2^+2Fc^2^)/3'
_refine_ls_weighting_scheme calc
_refine_ls_wR_factor_gt 0.0833
_refine_ls_wR_factor_ref 0.0935
_reflns_Friedel_coverage 0.739
_reflns_Friedel_fraction_full 0.992
_reflns_Friedel_fraction_max 0.992
_reflns_number_gt 2750
_reflns_number_total 3456
_reflns_threshold_expression 'I > 2\s(I)'
_cod_data_source_file d1cc03113a2.cif
_cod_data_source_block mo_ddz20132_0m
_cod_depositor_comments 'Adding full bibliography for 7128859--7128864.cif.'
_cod_database_code 7128859
_shelx_space_group_comment
; 
The symmetry employed for this shelxl refinement is uniquely defined 
by the following loop, which should always be used as a source of 
symmetry information in preference to the above space-group names. 
They are only intended as comments. 
;
_shelx_estimated_absorpt_t_min 0.984
_shelx_estimated_absorpt_t_max 0.989
_shelxl_version_number 2013-4

loop_
_space_group_symop_operation_xyz
'x, y, z'
'-x+1/2, -y, z+1/2'
'-x, y+1/2, -z+1/2'
'x+1/2, -y+1/2, -z'

loop_
_atom_site_label
_atom_site_type_symbol
_atom_site_fract_x
_atom_site_fract_y
_atom_site_fract_z
_atom_site_U_iso_or_equiv
_atom_site_adp_type
_atom_site_occupancy
_atom_site_site_symmetry_order
_atom_site_calc_flag
_atom_site_refinement_flags_posn
_atom_site_refinement_flags_adp
_atom_site_refinement_flags_occupancy
_atom_site_disorder_assembly
_atom_site_disorder_group
O1 O 0.4807(2) -0.02115(17) 0.14469(11) 0.0737(6) Uani 1 1 d . . . . .
H1 H 0.5481 -0.0104 0.1720 0.111 Uiso 1 1 calc R U . . .
O2 O 0.6627(2) 0.05584(17) 0.25262(9) 0.0668(5) Uani 1 1 d . . . . .
O3 O 0.7742(2) 0.31272(19) 0.05517(10) 0.0729(6) Uani 1 1 d . . . . .
O4 O 0.78305(18) 0.35528(18) 0.18108(9) 0.0631(5) Uani 1 1 d . . . . .
N1 N 0.6094(2) 0.24300(19) 0.13541(10) 0.0517(5) Uani 1 1 d . . . . .
N2 N 0.6243(2) 0.21572(19) 0.33627(10) 0.0518(5) Uani 1 1 d . . . . .
H2 H 0.5992 0.2949 0.3419 0.062 Uiso 1 1 calc R U . . .
C1 C 0.5266(3) 0.1781(3) 0.07796(14) 0.0607(7) Uani 1 1 d . . . . .
H1A H 0.5832 0.1222 0.0468 0.073 Uiso 1 1 calc R U . . .
H1B H 0.4795 0.2403 0.0461 0.073 Uiso 1 1 calc R U . . .
C2 C 0.4253(3) 0.1010(3) 0.12391(16) 0.0658(7) Uani 1 1 d . . . . .
H2A H 0.3390 0.0893 0.0959 0.079 Uiso 1 1 calc R U . . .
C3 C 0.4014(3) 0.1882(3) 0.19171(15) 0.0665(7) Uani 1 1 d . . . . .
H3A H 0.3671 0.1387 0.2342 0.080 Uiso 1 1 calc R U . . .
H3B H 0.3354 0.2557 0.1798 0.080 Uiso 1 1 calc R U . . .
C4 C 0.5436(2) 0.2460(2) 0.20930(12) 0.0483(6) Uani 1 1 d . . . . .
H4 H 0.5341 0.3354 0.2269 0.058 Uiso 1 1 calc R U . . .
C5 C 0.6184(2) 0.1648(2) 0.26767(12) 0.0486(6) Uani 1 1 d . . . . .
C6 C 0.6706(3) 0.1450(2) 0.40256(12) 0.0509(6) Uani 1 1 d . . . . .
H6 H 0.7460 0.0875 0.3874 0.061 Uiso 1 1 calc R U . . .
C7 C 0.7255(3) 0.2383(3) 0.46063(13) 0.0660(7) Uani 1 1 d . . . . .
H7A H 0.6544 0.3007 0.4732 0.079 Uiso 1 1 calc R U . . .
H7B H 0.8035 0.2850 0.4398 0.079 Uiso 1 1 calc R U . . .
C8 C 0.7705(3) 0.1678(3) 0.53142(15) 0.0746(8) Uani 1 1 d . . . . .
H8A H 0.8492 0.1133 0.5198 0.089 Uiso 1 1 calc R U . . .
H8B H 0.7994 0.2305 0.5688 0.089 Uiso 1 1 calc R U . . .
C9 C 0.6569(4) 0.0858(3) 0.56357(15) 0.0768(9) Uani 1 1 d . . . . .
H9A H 0.5831 0.1413 0.5815 0.092 Uiso 1 1 calc R U . . .
H9B H 0.6921 0.0372 0.6062 0.092 Uiso 1 1 calc R U . . .
C10 C 0.6003(3) -0.0065(3) 0.50598(15) 0.0761(8) Uani 1 1 d . . . . .
H10A H 0.5217 -0.0519 0.5271 0.091 Uiso 1 1 calc R U . . .
H10B H 0.6703 -0.0701 0.4936 0.091 Uiso 1 1 calc R U . . .
C11 C 0.5559(3) 0.0632(3) 0.43477(15) 0.0635(7) Uani 1 1 d . . . . .
H11A H 0.5274 0.0000 0.3975 0.076 Uiso 1 1 calc R U . . .
H11B H 0.4772 0.1179 0.4459 0.076 Uiso 1 1 calc R U . . .
C12 C 0.7275(3) 0.3048(2) 0.11808(14) 0.0547(6) Uani 1 1 d . . . . .
C13 C 0.9173(3) 0.4211(3) 0.17972(16) 0.0650(7) Uani 1 1 d . . . . .
C14 C 1.0284(3) 0.3309(3) 0.1510(2) 0.0977(11) Uani 1 1 d . . . . .
H14A H 1.0244 0.2508 0.1783 0.147 Uiso 1 1 calc R U . . .
H14B H 1.1173 0.3700 0.1581 0.147 Uiso 1 1 calc R U . . .
H14C H 1.0140 0.3145 0.0983 0.147 Uiso 1 1 calc R U . . .
C15 C 0.9076(4) 0.5417(3) 0.1330(2) 0.0975(11) Uani 1 1 d . . . . .
H15A H 0.8988 0.5187 0.0808 0.146 Uiso 1 1 calc R U . . .
H15B H 0.9895 0.5927 0.1399 0.146 Uiso 1 1 calc R U . . .
H15C H 0.8284 0.5909 0.1483 0.146 Uiso 1 1 calc R U . . .
C16 C 0.9387(4) 0.4531(4) 0.26174(18) 0.0978(11) Uani 1 1 d . . . . .
H16A H 0.8633 0.5053 0.2793 0.147 Uiso 1 1 calc R U . . .
H16B H 1.0236 0.4999 0.2676 0.147 Uiso 1 1 calc R U . . .
H16C H 0.9427 0.3746 0.2905 0.147 Uiso 1 1 calc R U . . .

loop_
_atom_site_aniso_label
_atom_site_aniso_U_11
_atom_site_aniso_U_22
_atom_site_aniso_U_33
_atom_site_aniso_U_23
_atom_site_aniso_U_13
_atom_site_aniso_U_12
O1 0.0951(15) 0.0475(11) 0.0785(13) 0.0042(9) -0.0104(11) -0.0165(10)
O2 0.0870(13) 0.0554(11) 0.0581(10) -0.0075(8) -0.0069(10) 0.0233(10)
O3 0.0872(13) 0.0789(13) 0.0527(10) 0.0020(9) 0.0180(10) -0.0091(12)
O4 0.0619(10) 0.0736(12) 0.0540(10) -0.0011(9) 0.0017(9) -0.0181(10)
N1 0.0611(12) 0.0527(12) 0.0413(10) -0.0021(9) 0.0017(9) -0.0059(10)
N2 0.0679(13) 0.0412(10) 0.0461(10) 0.0002(8) 0.0011(10) 0.0080(10)
C1 0.0783(17) 0.0519(15) 0.0519(13) 0.0016(12) -0.0114(14) -0.0029(14)
C2 0.0631(16) 0.0631(17) 0.0712(16) 0.0026(14) -0.0151(14) -0.0082(14)
C3 0.0500(14) 0.0731(18) 0.0763(17) 0.0021(15) -0.0002(14) 0.0033(14)
C4 0.0528(14) 0.0449(13) 0.0472(12) 0.0015(10) 0.0032(11) 0.0054(11)
C5 0.0521(13) 0.0445(14) 0.0492(13) 0.0005(10) 0.0057(11) 0.0029(11)
C6 0.0571(14) 0.0461(14) 0.0495(13) 0.0004(11) 0.0000(11) 0.0071(11)
C7 0.0820(18) 0.0578(16) 0.0581(14) 0.0043(12) -0.0091(14) -0.0139(15)
C8 0.089(2) 0.0740(19) 0.0611(15) 0.0036(14) -0.0149(16) -0.0090(17)
C9 0.097(2) 0.080(2) 0.0542(15) 0.0116(14) 0.0017(16) 0.0043(18)
C10 0.087(2) 0.0657(18) 0.0755(18) 0.0205(15) -0.0033(17) -0.0099(17)
C11 0.0699(17) 0.0537(15) 0.0670(16) 0.0073(12) -0.0068(14) -0.0074(14)
C12 0.0640(16) 0.0509(14) 0.0491(13) 0.0023(11) 0.0044(13) 0.0011(13)
C13 0.0514(15) 0.0586(16) 0.0849(19) 0.0061(14) -0.0009(14) -0.0078(13)
C14 0.071(2) 0.089(3) 0.133(3) 0.006(2) 0.002(2) 0.0155(19)
C15 0.088(2) 0.067(2) 0.137(3) 0.028(2) 0.000(2) -0.0105(19)
C16 0.086(2) 0.109(3) 0.099(2) -0.008(2) -0.022(2) -0.020(2)

loop_
_atom_type_symbol
_atom_type_description
_atom_type_scat_dispersion_real
_atom_type_scat_dispersion_imag
_atom_type_scat_source
C C 0.0033 0.0016 'International Tables Vol C Tables 4.2.6.8 and 6.1.1.4'
H H 0.0000 0.0000 'International Tables Vol C Tables 4.2.6.8 and 6.1.1.4'
N N 0.0061 0.0033 'International Tables Vol C Tables 4.2.6.8 and 6.1.1.4'
O O 0.0106 0.0060 'International Tables Vol C Tables 4.2.6.8 and 6.1.1.4'

loop_
_geom_angle_atom_site_label_1
_geom_angle_atom_site_label_2
_geom_angle_atom_site_label_3
_geom_angle
_geom_angle_site_symmetry_1
_geom_angle_site_symmetry_3
_geom_angle_publ_flag
C2 O1 H1 109.5 . . ?
C12 O4 C13 121.3(2) . . ?
C12 N1 C4 124.5(2) . . ?
C12 N1 C1 121.7(2) . . ?
C4 N1 C1 113.5(2) . . ?
C5 N2 C6 123.75(19) . . ?
C5 N2 H2 118.1 . . ?
C6 N2 H2 118.1 . . ?
N1 C1 C2 102.88(19) . . ?
N1 C1 H1A 111.2 . . ?
C2 C1 H1A 111.2 . . ?
N1 C1 H1B 111.2 . . ?
C2 C1 H1B 111.2 . . ?
H1A C1 H1B 109.1 . . ?
O1 C2 C1 111.4(2) . . ?
O1 C2 C3 112.3(2) . . ?
C1 C2 C3 102.3(2) . . ?
O1 C2 H2A 110.2 . . ?
C1 C2 H2A 110.2 . . ?
C3 C2 H2A 110.2 . . ?
C2 C3 C4 104.8(2) . . ?
C2 C3 H3A 110.8 . . ?
C4 C3 H3A 110.8 . . ?
C2 C3 H3B 110.8 . . ?
C4 C3 H3B 110.8 . . ?
H3A C3 H3B 108.9 . . ?
N1 C4 C5 113.19(19) . . ?
N1 C4 C3 101.58(19) . . ?
C5 C4 C3 110.6(2) . . ?
N1 C4 H4 110.4 . . ?
C5 C4 H4 110.4 . . ?
C3 C4 H4 110.4 . . ?
O2 C5 N2 123.0(2) . . ?
O2 C5 C4 121.5(2) . . ?
N2 C5 C4 115.3(2) . . ?
N2 C6 C7 109.90(19) . . ?
N2 C6 C11 111.16(19) . . ?
C7 C6 C11 111.1(2) . . ?
N2 C6 H6 108.2 . . ?
C7 C6 H6 108.2 . . ?
C11 C6 H6 108.2 . . ?
C6 C7 C8 111.1(2) . . ?
C6 C7 H7A 109.4 . . ?
C8 C7 H7A 109.4 . . ?
C6 C7 H7B 109.4 . . ?
C8 C7 H7B 109.4 . . ?
H7A C7 H7B 108.0 . . ?
C9 C8 C7 112.1(3) . . ?
C9 C8 H8A 109.2 . . ?
C7 C8 H8A 109.2 . . ?
C9 C8 H8B 109.2 . . ?
C7 C8 H8B 109.2 . . ?
H8A C8 H8B 107.9 . . ?
C8 C9 C10 111.5(2) . . ?
C8 C9 H9A 109.3 . . ?
C10 C9 H9A 109.3 . . ?
C8 C9 H9B 109.3 . . ?
C10 C9 H9B 109.3 . . ?
H9A C9 H9B 108.0 . . ?
C9 C10 C11 111.7(2) . . ?
C9 C10 H10A 109.3 . . ?
C11 C10 H10A 109.3 . . ?
C9 C10 H10B 109.3 . . ?
C11 C10 H10B 109.3 . . ?
H10A C10 H10B 107.9 . . ?
C6 C11 C10 111.9(2) . . ?
C6 C11 H11A 109.2 . . ?
C10 C11 H11A 109.2 . . ?
C6 C11 H11B 109.2 . . ?
C10 C11 H11B 109.2 . . ?
H11A C11 H11B 107.9 . . ?
O3 C12 N1 124.2(2) . . ?
O3 C12 O4 126.3(2) . . ?
N1 C12 O4 109.5(2) . . ?
O4 C13 C15 109.8(2) . . ?
O4 C13 C16 102.0(2) . . ?
C15 C13 C16 111.1(3) . . ?
O4 C13 C14 110.5(2) . . ?
C15 C13 C14 111.7(3) . . ?
C16 C13 C14 111.3(3) . . ?
C13 C14 H14A 109.5 . . ?
C13 C14 H14B 109.5 . . ?
H14A C14 H14B 109.5 . . ?
C13 C14 H14C 109.5 . . ?
H14A C14 H14C 109.5 . . ?
H14B C14 H14C 109.5 . . ?
C13 C15 H15A 109.5 . . ?
C13 C15 H15B 109.5 . . ?
H15A C15 H15B 109.5 . . ?
C13 C15 H15C 109.5 . . ?
H15A C15 H15C 109.5 . . ?
H15B C15 H15C 109.5 . . ?
C13 C16 H16A 109.5 . . ?
C13 C16 H16B 109.5 . . ?
H16A C16 H16B 109.5 . . ?
C13 C16 H16C 109.5 . . ?
H16A C16 H16C 109.5 . . ?
H16B C16 H16C 109.5 . . ?

loop_
_geom_bond_atom_site_label_1
_geom_bond_atom_site_label_2
_geom_bond_distance
_geom_bond_site_symmetry_2
_geom_bond_publ_flag
O1 C2 1.421(3) . ?
O1 H1 0.8200 . ?
O2 C5 1.235(3) . ?
O3 C12 1.208(3) . ?
O4 C12 1.347(3) . ?
O4 C13 1.468(3) . ?
N1 C12 1.346(3) . ?
N1 C4 1.459(3) . ?
N1 C1 1.461(3) . ?
N2 C5 1.328(3) . ?
N2 C6 1.456(3) . ?
N2 H2 0.8600 . ?
C1 C2 1.505(4) . ?
C1 H1A 0.9700 . ?
C1 H1B 0.9700 . ?
C2 C3 1.522(4) . ?
C2 H2A 0.9800 . ?
C3 C4 1.534(4) . ?
C3 H3A 0.9700 . ?
C3 H3B 0.9700 . ?
C4 C5 1.518(3) . ?
C4 H4 0.9800 . ?
C6 C7 1.508(3) . ?
C6 C11 1.509(3) . ?
C6 H6 0.9800 . ?
C7 C8 1.517(3) . ?
C7 H7A 0.9700 . ?
C7 H7B 0.9700 . ?
C8 C9 1.502(4) . ?
C8 H8A 0.9700 . ?
C8 H8B 0.9700 . ?
C9 C10 1.502(4) . ?
C9 H9A 0.9700 . ?
C9 H9B 0.9700 . ?
C10 C11 1.517(3) . ?
C10 H10A 0.9700 . ?
C10 H10B 0.9700 . ?
C11 H11A 0.9700 . ?
C11 H11B 0.9700 . ?
C13 C15 1.502(4) . ?
C13 C16 1.508(4) . ?
C13 C14 1.513(4) . ?
C14 H14A 0.9600 . ?
C14 H14B 0.9600 . ?
C14 H14C 0.9600 . ?
C15 H15A 0.9600 . ?
C15 H15B 0.9600 . ?
C15 H15C 0.9600 . ?
C16 H16A 0.9600 . ?
C16 H16B 0.9600 . ?
C16 H16C 0.9600 . ?

loop_
_geom_hbond_atom_site_label_D
_geom_hbond_atom_site_label_H
_geom_hbond_atom_site_label_A
_geom_hbond_distance_DH
_geom_hbond_distance_HA
_geom_hbond_distance_DA
_geom_hbond_angle_DHA
_geom_hbond_site_symmetry_A
C15 H15A O3 0.96 2.49 3.031(4) 115.5 .
C14 H14C O3 0.96 2.45 2.999(4) 116.4 .
N2 H2 O1 0.86 2.07 2.924(3) 174.4 3_655
O1 H1 O2 0.82 1.94 2.723(3) 160.1 .
O1 H1 O2 0.82 1.94 2.723(3) 160.1 .
N2 H2 O1 0.86 2.07 2.924(3) 174.4 3_655
C14 H14C O3 0.96 2.45 2.999(4) 116.4 .
C15 H15A O3 0.96 2.49 3.031(4) 115.5 .

loop_
_geom_torsion_atom_site_label_1
_geom_torsion_atom_site_label_2
_geom_torsion_atom_site_label_3
_geom_torsion_atom_site_label_4
_geom_torsion
_geom_torsion_site_symmetry_1
_geom_torsion_site_symmetry_2
_geom_torsion_site_symmetry_3
_geom_torsion_site_symmetry_4
_geom_torsion_publ_flag
C12 N1 C1 C2 168.4(2) . . . . ?
C4 N1 C1 C2 -18.2(3) . . . . ?
N1 C1 C2 O1 -86.1(3) . . . . ?
N1 C1 C2 C3 34.1(3) . . . . ?
O1 C2 C3 C4 80.8(3) . . . . ?
C1 C2 C3 C4 -38.8(3) . . . . ?
C12 N1 C4 C5 -73.9(3) . . . . ?
C1 N1 C4 C5 112.9(2) . . . . ?
C12 N1 C4 C3 167.5(2) . . . . ?
C1 N1 C4 C3 -5.7(3) . . . . ?
C2 C3 C4 N1 27.3(2) . . . . ?
C2 C3 C4 C5 -93.2(2) . . . . ?
C6 N2 C5 O2 -6.2(4) . . . . ?
C6 N2 C5 C4 169.5(2) . . . . ?
N1 C4 C5 O2 -43.2(3) . . . . ?
C3 C4 C5 O2 70.1(3) . . . . ?
N1 C4 C5 N2 141.1(2) . . . . ?
C3 C4 C5 N2 -105.7(2) . . . . ?
C5 N2 C6 C7 154.5(2) . . . . ?
C5 N2 C6 C11 -82.1(3) . . . . ?
N2 C6 C7 C8 178.2(2) . . . . ?
C11 C6 C7 C8 54.8(3) . . . . ?
C6 C7 C8 C9 -55.1(3) . . . . ?
C7 C8 C9 C10 54.4(3) . . . . ?
C8 C9 C10 C11 -53.6(3) . . . . ?
N2 C6 C11 C10 -177.4(2) . . . . ?
C7 C6 C11 C10 -54.7(3) . . . . ?
C9 C10 C11 C6 54.1(3) . . . . ?
C4 N1 C12 O3 -172.3(3) . . . . ?
C1 N1 C12 O3 0.4(4) . . . . ?
C4 N1 C12 O4 7.5(3) . . . . ?
C1 N1 C12 O4 -179.8(2) . . . . ?
C13 O4 C12 O3 -4.2(4) . . . . ?
C13 O4 C12 N1 176.0(2) . . . . ?
C12 O4 C13 C15 65.1(3) . . . . ?
C12 O4 C13 C16 -177.0(2) . . . . ?
C12 O4 C13 C14 -58.6(3) . . . . ?
